data_2108824
loop_
_publ_author_name
'Konieczny, Krzysztof A.'
'Bakowicz, Julia'
'Paliwoda, Damian'
'Warren, Mark R.'
'Ciesielski, Arkadiusz'
'Cyra\'nski, Micha\/l K.'
'Turowska-Tyrk, Ilona'

_publ_section_title
;
 Structural reasons for the formation of multicomponent products and the
 influence of high pressure
;
_journal_issue 3
_journal_name_full 'Acta Crystallographica Section B'
_journal_page_first
;
;
_journal_paper_doi 10.1107/S2052520621004492
_journal_volume 77
_journal_year 2021
_chemical_absolute_configuration syn
_chemical_formula_sum 'C31 H39 N O3'
_chemical_formula_weight 473.63
_space_group_crystal_system orthorhombic
_space_group_IT_number 19
_space_group_name_Hall 'P 2ac 2ab'
_space_group_name_H-M_alt 'P 21 21 21'
_atom_sites_solution_hydrogens geom
_atom_sites_solution_primary isomor
_audit_creation_method SHELXL-2014/7
_cell_angle_alpha 90
_cell_angle_beta 90
_cell_angle_gamma 90
_cell_formula_units_Z 4
_cell_length_a 5.9850(11)
_cell_length_b 13.301(4)
_cell_length_c 31.82(3)
_cell_measurement_pressure 1000000
_cell_measurement_reflns_used 1102
_cell_measurement_temperature 299(2)
_cell_measurement_theta_max 23.4270
_cell_measurement_theta_min 5.5760
_cell_volume 2533(3)
_computing_cell_refinement 'CrysAlisPro (Rigaku OD, 2015)'
_computing_data_collection 'CrysAlisPro (Agilent Technologies, 2014)'
_computing_data_reduction 'CrysAlisPro (Rigaku OD, 2015)'
_computing_molecular_graphics 'ORTEP-3 for Windows (Farrugia, 2012)'
_computing_publication_material 'SHELXL 2014/7 (Sheldrick, 2015)'
_computing_structure_refinement 'SHELXL 2014/7 (Sheldrick, 2015)'
_computing_structure_solution 'SHELXT 2014/5 (Sheldrick, 2014)'
_diffrn_ambient_pressure 1000000
_diffrn_ambient_temperature 299(2)
_diffrn_detector_area_resol_mean 15.9718
_diffrn_measured_fraction_theta_full 0.529
_diffrn_measured_fraction_theta_max 0.529
_diffrn_measurement_device_type 'KM4 with Eos CCD'
_diffrn_measurement_method '\f- and \w scans'
_diffrn_radiation_monochromator graphite
_diffrn_radiation_source 'fine-focus sealed tube'
_diffrn_radiation_type MoK\a
_diffrn_radiation_wavelength 0.71073
_diffrn_reflns_av_R_equivalents 0.1110
_diffrn_reflns_av_unetI/netI 0.1779
_diffrn_reflns_Laue_measured_fraction_full 0.529
_diffrn_reflns_Laue_measured_fraction_max 0.529
_diffrn_reflns_limit_h_max 6
_diffrn_reflns_limit_h_min -6
_diffrn_reflns_limit_k_max 14
_diffrn_reflns_limit_k_min -11
_diffrn_reflns_limit_l_max 22
_diffrn_reflns_limit_l_min -20
_diffrn_reflns_number 7190
_diffrn_reflns_point_group_measured_fraction_full 0.538
_diffrn_reflns_point_group_measured_fraction_max 0.538
_diffrn_reflns_theta_full 24.464
_diffrn_reflns_theta_max 24.464
_diffrn_reflns_theta_min 5.593
_exptl_absorpt_coefficient_mu 0.079
_exptl_absorpt_correction_T_max 1.000
_exptl_absorpt_correction_T_min 0.25582
_exptl_absorpt_correction_type multi-scan
_exptl_absorpt_process_details 'Scale3 AbsPack (Rigaku OD, 2015)'
_exptl_crystal_colour colourless
_exptl_crystal_density_diffrn 1.242
_exptl_crystal_description block
_exptl_crystal_F_000 1024
_exptl_crystal_size_max 0.180
_exptl_crystal_size_mid 0.100
_exptl_crystal_size_min 0.080
_refine_diff_density_max 0.171
_refine_diff_density_min -0.150
_refine_diff_density_rms 0.039
_refine_ls_abs_structure_details
;
The absolute configuration was assigned to agree with that of its
precursor (S)-(-)-1-phenylethaneamine at the chiral centre C25.
;
_refine_ls_abs_structure_Flack 2.7(10)
_refine_ls_extinction_method none
_refine_ls_goodness_of_fit_ref 1.056
_refine_ls_hydrogen_treatment constr
_refine_ls_matrix_type full
_refine_ls_number_parameters 233
_refine_ls_number_reflns 2240
_refine_ls_number_restraints 80
_refine_ls_restrained_S_all 1.047
_refine_ls_R_factor_all 0.2337
_refine_ls_R_factor_gt 0.0873
_refine_ls_shift/su_max 0.000
_refine_ls_shift/su_mean 0.000
_refine_ls_structure_factor_coef Fsqd
_refine_ls_weighting_details 'w=1/[\s^2^(Fo^2^)+(0.0668P)^2^+2.3251P] where P=(Fo^2^+2Fc^2^)/3'
_refine_ls_weighting_scheme calc
_refine_ls_wR_factor_gt 0.1610
_refine_ls_wR_factor_ref 0.2342
_reflns_Friedel_coverage 0.740
_reflns_Friedel_fraction_full 0.551
_reflns_Friedel_fraction_max 0.551
_reflns_number_gt 931
_reflns_number_total 2240
_reflns_threshold_expression 'I > 2\s(I)'
_cod_data_source_file eb5068sup1.cif
_cod_data_source_block 580minUV_1GPa
_cod_database_code 2108824
_shelx_shelxl_version_number 2014/7
_shelx_space_group_comment
;
The symmetry employed for this shelxl refinement is uniquely defined
by the following loop, which should always be used as a source of
symmetry information in preference to the above space-group names.
They are only intended as comments.
;
_shelx_estimated_absorpt_t_min 0.986
_shelx_estimated_absorpt_t_max 0.994

loop_
_space_group_symop_operation_xyz
'x, y, z'
'-x+1/2, -y, z+1/2'
'-x, y+1/2, -z+1/2'
'x+1/2, -y+1/2, -z'

loop_
_atom_site_label
_atom_site_type_symbol
_atom_site_fract_x
_atom_site_fract_y
_atom_site_fract_z
_atom_site_U_iso_or_equiv
_atom_site_adp_type
_atom_site_occupancy
_atom_site_site_symmetry_order
_atom_site_calc_flag
_atom_site_refinement_flags_posn
_atom_site_refinement_flags_adp
_atom_site_refinement_flags_occupancy
_atom_site_disorder_assembly
_atom_site_disorder_group
O2 O 0.3821(15) 0.6236(7) 0.4825(5) 0.078(5) Uani 1 1 d . . . . .
O3 O 0.6913(17) 0.6135(8) 0.4448(5) 0.095(6) Uani 1 1 d . . . . .
N1 N 0.9558(17) 0.6702(7) 0.5101(6) 0.076(7) Uani 1 1 d . . . . .
H1A H 0.9474 0.7370 0.5114 0.091 Uiso 1 1 calc R U . . .
H1B H 0.8533 0.6473 0.4922 0.091 Uiso 1 1 calc R U . . .
H1C H 1.0911 0.6523 0.5012 0.091 Uiso 1 1 calc R U . . .
C1 C 0.175(2) 0.2573(11) 0.3084(7) 0.075(5) Uiso 1 1 d D . . . .
C2 C 0.097(2) 0.3214(10) 0.2774(7) 0.059(4) Uiso 1 1 d D . . . .
C3 C 0.162(2) 0.3039(9) 0.2372(8) 0.063(4) Uiso 1 1 d . . . . .
H3 H 0.1062 0.3465 0.2165 0.076 Uiso 1 1 calc R U . . .
C4 C 0.307(2) 0.2259(10) 0.2243(9) 0.062(5) Uiso 1 1 d . . . . .
C5 C 0.384(2) 0.1660(10) 0.2586(7) 0.059(4) Uiso 1 1 d D . . . .
H5 H 0.4846 0.1149 0.2522 0.071 Uiso 1 1 calc R U . . .
C6 C 0.326(2) 0.1757(10) 0.2993(7) 0.061(4) Uiso 1 1 d D . . . .
C8 C 0.204(2) 0.3473(10) 0.3801(7) 0.062(4) Uiso 1 1 d D . . . .
C9 C 0.098(3) 0.3836(10) 0.4156(7) 0.072(5) Uiso 1 1 d D . . . .
H9 H -0.0388 0.3561 0.4236 0.087 Uiso 1 1 calc R U . . .
C10 C 0.191(2) 0.4602(9) 0.4397(7) 0.067(4) Uiso 1 1 d . . . . .
H10 H 0.1161 0.4846 0.4632 0.080 Uiso 1 1 calc R U . . .
C11 C 0.395(2) 0.4996(9) 0.4282(8) 0.065(4) Uiso 1 1 d . . . . .
C12 C 0.512(2) 0.4632(10) 0.3943(8) 0.070(5) Uiso 1 1 d . . . . .
H12 H 0.6526 0.4885 0.3878 0.084 Uiso 1 1 calc R U . . .
C13 C 0.416(2) 0.3872(10) 0.3697(7) 0.074(5) Uiso 1 1 d D . . . .
H13 H 0.4915 0.3630 0.3463 0.089 Uiso 1 1 calc R U . . .
C14 C 0.499(3) 0.5845(12) 0.4544(8) 0.066(5) Uiso 1 1 d . . . . .
C15 C -0.054(2) 0.4078(9) 0.2913(8) 0.085(10) Uani 1 1 d . . . . .
H15 H -0.0780 0.4009 0.3217 0.101 Uiso 1 1 calc R U . . .
C16 C -0.278(2) 0.4030(10) 0.2707(7) 0.070(8) Uani 1 1 d . . . . .
H16A H -0.3683 0.4582 0.2802 0.104 Uiso 1 1 calc R U . . .
H16B H -0.2601 0.4069 0.2408 0.104 Uiso 1 1 calc R U . . .
H16C H -0.3499 0.3408 0.2779 0.104 Uiso 1 1 calc R U . . .
C17 C 0.065(2) 0.5091(9) 0.2838(8) 0.091(9) Uani 1 1 d . . . . .
H17A H 0.2075 0.5086 0.2976 0.136 Uiso 1 1 calc R U . . .
H17B H 0.0862 0.5190 0.2542 0.136 Uiso 1 1 calc R U . . .
H17C H -0.0246 0.5628 0.2949 0.136 Uiso 1 1 calc R U . . .
C18 C 0.370(3) 0.2031(12) 0.1802(9) 0.067(8) Uani 1 1 d . . . . .
H18 H 0.3574 0.1299 0.1775 0.080 Uiso 1 1 calc R U . . .
C19 C 0.216(3) 0.2474(14) 0.1458(9) 0.096(11) Uani 1 1 d . . . . .
H19A H 0.2705 0.2283 0.1186 0.144 Uiso 1 1 calc R U . . .
H19B H 0.0667 0.2219 0.1494 0.144 Uiso 1 1 calc R U . . .
H19C H 0.2138 0.3193 0.1480 0.144 Uiso 1 1 calc R U . . .
C20 C 0.616(2) 0.2278(13) 0.1717(9) 0.110(11) Uani 1 1 d . . . . .
H20A H 0.6518 0.2122 0.1430 0.165 Uiso 1 1 calc R U . . .
H20B H 0.6422 0.2980 0.1768 0.165 Uiso 1 1 calc R U . . .
H20C H 0.7092 0.1886 0.1901 0.165 Uiso 1 1 calc R U . . .
C24 C 0.692(2) 0.6668(10) 0.5699(8) 0.090(5) Uiso 1 1 d . . . . .
H24A H 0.6997 0.7388 0.5715 0.135 Uiso 1 1 calc R U . . .
H24B H 0.5741 0.6476 0.5510 0.135 Uiso 1 1 calc R U . . .
H24C H 0.6615 0.6401 0.5974 0.135 Uiso 1 1 calc R U . . .
C25 C 0.914(3) 0.6254(12) 0.5539(9) 0.086(5) Uiso 1 1 d . . . . .
H25 H 1.0323 0.6486 0.5728 0.103 Uiso 1 1 calc R U . . .
C26 C 0.933(2) 0.5134(10) 0.5494(8) 0.072(5) Uiso 1 1 d . . . . .
C27 C 0.762(2) 0.4537(11) 0.5349(8) 0.080(5) Uiso 1 1 d . . . . .
H27 H 0.6279 0.4829 0.5264 0.096 Uiso 1 1 calc R U . . .
C28 C 0.788(3) 0.3497(13) 0.5330(9) 0.095(6) Uiso 1 1 d . . . . .
H28 H 0.6692 0.3091 0.5246 0.114 Uiso 1 1 calc R U . . .
C29 C 0.986(3) 0.3081(13) 0.5435(8) 0.098(6) Uiso 1 1 d . . . . .
H29 H 1.0041 0.2389 0.5414 0.118 Uiso 1 1 calc R U . . .
C30 C 1.157(3) 0.3641(13) 0.5567(9) 0.105(6) Uiso 1 1 d . . . . .
H30 H 1.2916 0.3339 0.5638 0.126 Uiso 1 1 calc R U . . .
C31 C 1.133(3) 0.4675(12) 0.5599(9) 0.093(6) Uiso 1 1 d . . . . .
H31 H 1.2522 0.5063 0.5691 0.111 Uiso 1 1 calc R U . . .
O1 O -0.069(3) 0.2256(12) 0.3677(6) 0.088(7) Uani 0.81(2) 1 d D U P A 1
C7 C 0.097(3) 0.2687(15) 0.3538(7) 0.090(8) Uani 0.81(2) 1 d D U P A 1
C21 C 0.406(3) 0.1050(15) 0.3344(8) 0.074(7) Uani 0.81(2) 1 d D U P A 1
H21 H 0.4337 0.1448 0.3598 0.088 Uiso 0.81(2) 1 calc R U P A 1
C22 C 0.223(3) 0.0273(15) 0.3440(10) 0.103(10) Uani 0.81(2) 1 d D U P A 1
H22A H 0.0878 0.0614 0.3517 0.155 Uiso 0.81(2) 1 calc R U P A 1
H22B H 0.1972 -0.0133 0.3196 0.155 Uiso 0.81(2) 1 calc R U P A 1
H22C H 0.2706 -0.0148 0.3668 0.155 Uiso 0.81(2) 1 calc R U P A 1
C23 C 0.621(3) 0.0501(14) 0.3223(10) 0.097(11) Uani 0.81(2) 1 d D U P A 1
H23A H 0.7358 0.0985 0.3162 0.145 Uiso 0.81(2) 1 calc R U P A 1
H23B H 0.6680 0.0080 0.3451 0.145 Uiso 0.81(2) 1 calc R U P A 1
H23C H 0.5945 0.0095 0.2978 0.145 Uiso 0.81(2) 1 calc R U P A 1
O1D O -0.140(6) 0.268(4) 0.355(2) 0.077(16) Uiso 0.19(2) 1 d D U P A 2
C7D C 0.101(6) 0.259(2) 0.3557(9) 0.090(16) Uiso 0.19(2) 1 d D U P A 2
C21D C 0.402(10) 0.132(5) 0.3417(12) 0.075(16) Uiso 0.19(2) 1 d D U P A 2
H21D H 0.5236 0.1754 0.3519 0.090 Uiso 0.19(2) 1 calc R U P A 2
C22D C 0.197(10) 0.157(3) 0.3683(17) 0.084(14) Uiso 0.19(2) 1 d D U P A 2
H22D H 0.2378 0.1581 0.3978 0.101 Uiso 0.19(2) 1 calc R U P A 2
H22E H 0.0842 0.1055 0.3643 0.101 Uiso 0.19(2) 1 calc R U P A 2
C23D C 0.494(16) 0.028(5) 0.338(3) 0.11(2) Uiso 0.19(2) 1 d D U P A 2
H23D H 0.6220 0.0287 0.3204 0.162 Uiso 0.19(2) 1 calc R U P A 2
H23E H 0.5360 0.0051 0.3659 0.162 Uiso 0.19(2) 1 calc R U P A 2
H23F H 0.3816 -0.0154 0.3270 0.162 Uiso 0.19(2) 1 calc R U P A 2

loop_
_atom_site_aniso_label
_atom_site_aniso_U_11
_atom_site_aniso_U_22
_atom_site_aniso_U_33
_atom_site_aniso_U_23
_atom_site_aniso_U_13
_atom_site_aniso_U_12
O2 0.068(6) 0.075(7) 0.091(19) -0.010(7) 0.001(8) 0.002(5)
O3 0.079(6) 0.102(8) 0.10(2) -0.016(8) 0.016(9) -0.030(6)
N1 0.061(6) 0.057(8) 0.11(3) -0.011(8) -0.014(10) 0.002(6)
C15 0.053(8) 0.055(10) 0.14(3) -0.005(10) -0.017(12) 0.005(8)
C16 0.068(9) 0.074(11) 0.07(3) 0.010(10) -0.008(12) 0.010(7)
C17 0.060(8) 0.066(11) 0.15(3) -0.008(11) -0.001(12) -0.007(8)
C18 0.078(11) 0.085(13) 0.04(3) 0.007(10) 0.023(14) -0.018(9)
C19 0.104(13) 0.141(17) 0.04(4) 0.018(13) -0.020(17) 0.007(12)
C20 0.082(11) 0.126(17) 0.12(4) 0.027(13) 0.017(15) -0.021(11)
O1 0.108(10) 0.092(12) 0.065(19) -0.036(10) 0.017(12) -0.035(10)
C7 0.081(12) 0.086(14) 0.10(3) -0.012(14) -0.019(16) -0.024(12)
C21 0.081(11) 0.066(12) 0.073(18) 0.007(11) -0.017(13) 0.011(10)
C22 0.116(16) 0.088(15) 0.11(3) 0.033(14) -0.019(18) -0.022(12)
C23 0.087(14) 0.075(14) 0.13(3) 0.012(13) 0.024(18) 0.042(12)

loop_
_atom_type_symbol
_atom_type_description
_atom_type_scat_dispersion_real
_atom_type_scat_dispersion_imag
_atom_type_scat_source
C C 0.0033 0.0016 'International Tables Vol C Tables 4.2.6.8 and 6.1.1.4'
H H 0.0000 0.0000 'International Tables Vol C Tables 4.2.6.8 and 6.1.1.4'
N N 0.0061 0.0033 'International Tables Vol C Tables 4.2.6.8 and 6.1.1.4'
O O 0.0106 0.0060 'International Tables Vol C Tables 4.2.6.8 and 6.1.1.4'

loop_
_geom_angle_atom_site_label_1
_geom_angle_atom_site_label_2
_geom_angle_atom_site_label_3
_geom_angle
_geom_angle_site_symmetry_1
_geom_angle_site_symmetry_3
_geom_angle_publ_flag
C2 C1 C6 122.3(18) . . ?
C2 C1 C7 120.6(16) . . ?
C6 C1 C7 117.1(16) . . ?
C2 C1 C7D 125.2(19) . . ?
C6 C1 C7D 112.4(19) . . ?
C3 C2 C1 117.9(15) . . ?
C3 C2 C15 124.8(17) . . ?
C1 C2 C15 117.3(18) . . ?
C2 C3 C4 125(2) . . ?
C3 C4 C5 113(2) . . ?
C3 C4 C18 125.5(19) . . ?
C5 C4 C18 121.8(16) . . ?
C6 C5 C4 126.7(17) . . ?
C5 C6 C1 115.3(15) . . ?
C5 C6 C21 124.0(15) . . ?
C1 C6 C21 120.7(18) . . ?
C5 C6 C21D 137(2) . . ?
C1 C6 C21D 107(2) . . ?
C9 C8 C13 118.2(15) . . ?
C9 C8 C7 120.6(14) . . ?
C13 C8 C7 121.2(17) . . ?
C9 C8 C7D 119.7(16) . . ?
C13 C8 C7D 121.9(19) . . ?
C8 C9 C10 121.4(14) . . ?
C11 C10 C9 119.2(18) . . ?
C12 C11 C10 121.7(16) . . ?
C12 C11 C14 118.6(14) . . ?
C10 C11 C14 119.7(19) . . ?
C11 C12 C13 118.9(14) . . ?
C12 C13 C8 120.6(18) . . ?
O2 C14 O3 124.3(18) . . ?
O2 C14 C11 117.8(15) . . ?
O3 C14 C11 118(2) . . ?
C16 C15 C2 111.9(14) . . ?
C16 C15 C17 112.6(13) . . ?
C2 C15 C17 109.6(11) . . ?
C4 C18 C20 111.5(19) . . ?
C4 C18 C19 116.1(17) . . ?
C20 C18 C19 111.5(18) . . ?
C26 C25 C24 117.2(14) . . ?
C26 C25 N1 106.6(18) . . ?
C24 C25 N1 107.8(16) . . ?
C27 C26 C31 118.0(14) . . ?
C27 C26 C25 123.1(14) . . ?
C31 C26 C25 118.8(15) . . ?
C26 C27 C28 120.3(15) . . ?
C29 C28 C27 119.5(17) . . ?
C30 C29 C28 121.5(18) . . ?
C29 C30 C31 119.9(18) . . ?
C26 C31 C30 120.7(17) . . ?
O1 C7 C8 118.2(18) . . ?
O1 C7 C1 122.8(16) . . ?
C8 C7 C1 118.2(15) . . ?
C23 C21 C22 109.2(16) . . ?
C23 C21 C6 111.7(18) . . ?
C22 C21 C6 109.6(16) . . ?
O1D C7D C22D 117(3) . . ?
O1D C7D C8 110(3) . . ?
C22D C7D C8 113(3) . . ?
O1D C7D C1 105(3) . . ?
C22D C7D C1 98(3) . . ?
C8 C7D C1 113(2) . . ?
C23D C21D C22D 122(5) . . ?
C23D C21D C6 113(4) . . ?
C22D C21D C6 100(3) . . ?
C21D C22D C7D 110(3) . . ?

loop_
_geom_bond_atom_site_label_1
_geom_bond_atom_site_label_2
_geom_bond_distance
_geom_bond_site_symmetry_2
_geom_bond_publ_flag
O2 C14 1.25(2) . ?
O3 C14 1.250(18) . ?
N1 C25 1.54(3) . ?
C1 C2 1.38(2) . ?
C1 C6 1.439(18) . ?
C1 C7 1.53(2) . ?
C1 C7D 1.57(2) . ?
C2 C3 1.36(3) . ?
C2 C15 1.529(19) . ?
C3 C4 1.414(19) . ?
C4 C5 1.43(3) . ?
C4 C18 1.48(3) . ?
C5 C6 1.35(2) . ?
C6 C21 1.54(2) . ?
C6 C21D 1.54(3) . ?
C8 C9 1.39(2) . ?
C8 C13 1.412(19) . ?
C8 C7 1.482(18) . ?
C8 C7D 1.53(2) . ?
C9 C10 1.39(2) . ?
C10 C11 1.380(18) . ?
C11 C12 1.38(3) . ?
C11 C14 1.54(2) . ?
C12 C13 1.40(2) . ?
C15 C16 1.49(2) . ?
C15 C17 1.544(17) . ?
C18 C20 1.54(2) . ?
C18 C19 1.55(3) . ?
C24 C25 1.52(2) . ?
C25 C26 1.50(2) . ?
C26 C27 1.377(19) . ?
C26 C31 1.38(2) . ?
C27 C28 1.393(18) . ?
C28 C29 1.35(2) . ?
C29 C30 1.33(2) . ?
C30 C31 1.386(18) . ?
O1 C7 1.231(17) . ?
C21 C23 1.531(19) . ?
C21 C22 1.534(19) . ?
O1D C7D 1.45(3) . ?
C7D C22D 1.53(3) . ?
C21D C23D 1.49(3) . ?
C21D C22D 1.53(3) . ?

_cod_database_fobs_code 2108824
